data_7125835
loop_
_publ_author_name
'Werncke, Christian Gunnar'
'M\"uller, Igor'

_publ_section_title
;
 The ambiguous behaviour of diphosphines towards the quasilinear iron(i)
 complex [Fe(N(SiMe<sub>3</sub>)<sub>2</sub>)<sub>2</sub>]<sup>-</sup> -
 between inertness, P-C bond cleavage and C-C double bond isomerisation.
;
_journal_issue 15
_journal_name_full 'Chemical communications (Cambridge, England)'
_journal_page_first 2268
_journal_page_last 2271
_journal_paper_doi 10.1039/c9cc08968c
_journal_volume 56
_journal_year 2020
_chemical_formula_moiety 'C36 H42 Fe N P2 Si2, C20 H40.48 K O8'
_chemical_formula_sum 'C56 H82.48 Fe K N O8 P2 Si2'
_chemical_formula_weight 1110.77
_space_group_crystal_system triclinic
_space_group_IT_number 2
_space_group_name_Hall '-P 1'
_space_group_name_H-M_alt 'P -1'
_atom_sites_solution_hydrogens geom
_audit_creation_date 2019-11-06
_audit_creation_method
;
Olex2 1.2-alpha
(compiled 2018.07.26 svn.r3523 for OlexSys, GUI svn.r5532)
;
_audit_update_record
;
2019-11-08 deposited with the CCDC.	2020-01-20 downloaded from the CCDC.
;
_cell_angle_alpha 97.045(2)
_cell_angle_beta 103.248(2)
_cell_angle_gamma 95.214(2)
_cell_formula_units_Z 2
_cell_length_a 13.1704(6)
_cell_length_b 15.3361(7)
_cell_length_c 15.4398(7)
_cell_measurement_reflns_used 9925
_cell_measurement_temperature 100.0
_cell_measurement_theta_max 26.77
_cell_measurement_theta_min 2.22
_cell_volume 2989.7(2)
_computing_molecular_graphics 'Olex2 (Dolomanov et al., 2009)'
_computing_publication_material 'Olex2 (Dolomanov et al., 2009)'
_computing_structure_refinement 'XL (Sheldrick, 2008)'
_diffrn_ambient_temperature 100.0
_diffrn_detector 'Bruker APEX2 area detector'
_diffrn_detector_area_resol_mean 7.9
_diffrn_detector_type 'CCD area detector'
_diffrn_measured_fraction_theta_full 0.999
_diffrn_measured_fraction_theta_max 0.997
_diffrn_measurement_device 'three-circle diffractometer'
_diffrn_measurement_device_type 'Bruker Quest D8'
_diffrn_measurement_method '\w and \f scans'
_diffrn_radiation_monochromator 'mirror optics'
_diffrn_radiation_probe x-ray
_diffrn_radiation_type MoK\a
_diffrn_radiation_wavelength 0.71073
_diffrn_reflns_av_R_equivalents 0.0451
_diffrn_reflns_av_unetI/netI 0.0265
_diffrn_reflns_Laue_measured_fraction_full 0.999
_diffrn_reflns_Laue_measured_fraction_max 0.997
_diffrn_reflns_limit_h_max 16
_diffrn_reflns_limit_h_min -16
_diffrn_reflns_limit_k_max 19
_diffrn_reflns_limit_k_min -18
_diffrn_reflns_limit_l_max 19
_diffrn_reflns_limit_l_min -19
_diffrn_reflns_number 93235
_diffrn_reflns_point_group_measured_fraction_full 0.999
_diffrn_reflns_point_group_measured_fraction_max 0.997
_diffrn_reflns_theta_full 25.242
_diffrn_reflns_theta_max 26.807
_diffrn_reflns_theta_min 2.216
_diffrn_source 'microfocus sealed X-ray tube'
_diffrn_source_type 'Incoatec I\ms'
_exptl_absorpt_coefficient_mu 0.465
_exptl_absorpt_correction_T_max 0.7454
_exptl_absorpt_correction_T_min 0.7012
_exptl_absorpt_correction_type multi-scan
_exptl_absorpt_process_details
'SADABS-2016/2 (Bruker,2016/2) was used for absorption correction. wR2(int) was 0.1099 before and 0.0469 after correction. The Ratio of minimum to maximum transmission is 0.9347. The \l/2 correction factor is Not present.'
_exptl_crystal_colour 'clear dark red'
_exptl_crystal_colour_lustre clear
_exptl_crystal_colour_modifier dark
_exptl_crystal_colour_primary red
_exptl_crystal_density_diffrn 1.234
_exptl_crystal_description trapezoid
_exptl_crystal_F_000 1185
_exptl_crystal_size_max 0.446
_exptl_crystal_size_mid 0.186
_exptl_crystal_size_min 0.126
_refine_diff_density_max 0.556
_refine_diff_density_min -0.427
_refine_diff_density_rms 0.051
_refine_ls_extinction_method none
_refine_ls_goodness_of_fit_ref 1.025
_refine_ls_hydrogen_treatment constr
_refine_ls_matrix_type full
_refine_ls_number_parameters 674
_refine_ls_number_reflns 12781
_refine_ls_number_restraints 0
_refine_ls_restrained_S_all 1.025
_refine_ls_R_factor_all 0.0453
_refine_ls_R_factor_gt 0.0336
_refine_ls_shift/su_max 0.002
_refine_ls_shift/su_mean 0.000
_refine_ls_structure_factor_coef Fsqd
_refine_ls_weighting_details 'w=1/[\s^2^(Fo^2^)+(0.0273P)^2^+2.1936P] where P=(Fo^2^+2Fc^2^)/3'
_refine_ls_weighting_scheme calc
_refine_ls_wR_factor_gt 0.0713
_refine_ls_wR_factor_ref 0.0755
_reflns_Friedel_coverage 0.000
_reflns_number_gt 10812
_reflns_number_total 12781
_reflns_threshold_expression 'I > 2\s(I)'
_cod_data_source_file c9cc08968c2.cif
_cod_data_source_block k18c6_feppbz_hmds
_cod_depositor_comments 'Adding full bibliography for 7125833--7125836.cif.'
_cod_database_code 7125835
_shelx_shelxl_version_number 2014/7
_shelx_space_group_comment
;
The symmetry employed for this shelxl refinement is uniquely defined
by the following loop, which should always be used as a source of
symmetry information in preference to the above space-group names.
They are only intended as comments.
;
_shelx_estimated_absorpt_t_max 0.944
_shelx_estimated_absorpt_t_min 0.819
_olex2_refinement_description
;
1. Fixed Uiso
 At 1.2 times of:
  All C(H) groups, All C(H,H) groups, All C(H,H,H,H) groups
 At 1.5 times of:
  All C(H,H,H) groups
2. Uiso/Uaniso restraints and constraints
Uanis(C0AA) = Uanis(C2AA)
Uanis(C1AA) = Uanis(C3AA)
3. Others
 Fixed Sof: H01Y(0.88) H(0.88) H5AA(0.12) HA(0.12) H01Z(0.88) HC(0.88)
 H6AA(0.12) HB(0.12) C01U(0.88) H01(0.88) HF(0.88) C01V(0.88) H0AA(0.88)
 HG(0.88) H1AA(0.88) HH(0.88) H7AA(0.12) HD(0.12) HK(0.88) H2AA(0.88) HE(0.12)
 H8AA(0.12) C01Y(0.88) H3AA(0.88) HN(0.88) C01Z(0.88) H4AA(0.88) HO(0.88)
 C1AA(0.12) H1AB(0.12) H1AC(0.12) H1AD(0.12) C3AA(0.12) H3AB(0.12) H3AC(0.12)
 H3AD(0.12) C0AA(0.12) H0AB(0.12) H0AC(0.12) H0AD(0.12) C2AA(0.12) H2AB(0.12)
 H2AC(0.12) H2AD(0.12)
4.a Secondary CH2 refined with riding coordinates:
 C013(H01A,H01B), C014(H01C,H01D), C015(H01E,H01F), C016(H01G,H01H), C017(H01I,
 H01J), C019(H01K,H01L), C01A(H01M,H01N), C01E(H01O,H01P), C01I(H01Q,H01R),
 C01J(H01S,H01T), C01L(H01U,H01V), C01M(H01W,H01X), C01S(H01Y,H), C01S(H5AA,HA),
  C01T(H01Z,HC), C01T(H6AA,HB), C01U(H01,HF), C01V(H0AA,HG), C01W(H1AA,HH),
 C01W(H7AA,HD), C01X(HK,H2AA), C01X(HE,H8AA), C01Y(H3AA,HN), C01Z(H4AA,HO)
4.b Aromatic/amide H refined with riding coordinates:
 C32(H32), C14(H14), C17(H17), C15(H15), C28(H28), C36(H36), C16(H16),
 C26(H26), C6(H6), C30(H30), C29(H29), C27(H27), C33(H33), C35(H35), C2(H2),
 C20(H20), C3(H3), C5(H5), C34(H34), C22(H22), C24(H24), C4(H4), C21(H21),
 C23(H23)
4.c Idealised Me refined as rotating group:
 C7(H7A,H7B,H7C), C8(H8A,H8B,H8C), C10(H10A,H10B,H10C), C9(H9A,H9B,H9C),
 C12(H12A,H12B,H12C), C11(H11A,H11B,H11C), C1AA(H1AB,H1AC,H1AD), C3AA(H3AB,H3AC,
 H3AD), C0AA(H0AB,H0AC,H0AD), C2AA(H2AB,H2AC,H2AD)
;
_olex2_submission_special_instructions 'No special instructions were received'

loop_
_space_group_symop_operation_xyz
'x, y, z'
'-x, -y, -z'

loop_
_atom_site_label
_atom_site_type_symbol
_atom_site_fract_x
_atom_site_fract_y
_atom_site_fract_z
_atom_site_U_iso_or_equiv
_atom_site_adp_type
_atom_site_occupancy
_atom_site_site_symmetry_order
_atom_site_calc_flag
_atom_site_refinement_flags_posn
_atom_site_refinement_flags_occupancy
_atom_site_disorder_assembly
_atom_site_disorder_group
Fe1 Fe 0.62709(2) 0.72782(2) 0.24576(2) 0.01299(6) Uani 1 1 d . . . .
K1 K 1.00020(3) 0.25165(2) 0.18506(2) 0.01878(8) Uani 1 1 d . . . .
P1 P 0.56472(3) 0.83019(3) 0.35160(3) 0.01215(8) Uani 1 1 d . . . .
P2 P 0.78131(3) 0.77060(3) 0.36778(3) 0.01574(9) Uani 1 1 d . . . .
Si1 Si 0.43187(3) 0.57188(3) 0.20388(3) 0.01643(10) Uani 1 1 d . . . .
Si2 Si 0.65540(4) 0.52961(3) 0.24196(3) 0.01908(10) Uani 1 1 d . . . .
O5 O 1.04227(9) 0.08857(7) 0.23918(7) 0.0193(2) Uani 1 1 d . . . .
O2 O 0.95667(9) 0.41809(8) 0.14162(8) 0.0225(3) Uani 1 1 d . . . .
O6 O 0.87947(9) 0.09678(7) 0.08343(8) 0.0201(2) Uani 1 1 d . . . .
O1 O 0.86725(9) 0.26236(8) 0.01902(8) 0.0233(3) Uani 1 1 d . . . .
O4 O 1.12175(9) 0.24861(8) 0.35658(8) 0.0219(3) Uani 1 1 d . . . .
O3 O 1.11955(10) 0.40933(8) 0.28783(8) 0.0231(3) Uani 1 1 d . . . .
N1 N 0.56399(10) 0.60251(8) 0.23147(9) 0.0147(3) Uani 1 1 d . . . .
O8 O 1.11953(11) 0.18764(10) 0.06812(9) 0.0367(3) Uani 1 1 d . . . .
O7 O 0.82635(13) 0.23444(11) 0.25045(11) 0.0518(4) Uani 1 1 d . . . .
C32 C 0.52875(13) 0.69853(11) 0.45361(11) 0.0182(3) Uani 1 1 d . . . .
H32 H 0.5259 0.6593 0.4002 0.022 Uiso 1 1 calc R . . .
C31 C 0.54721(12) 0.78964(10) 0.45491(10) 0.0145(3) Uani 1 1 d . . . .
C13 C 0.67575(12) 0.91654(10) 0.39195(10) 0.0127(3) Uani 1 1 d . . . .
C25 C 0.45328(12) 0.89202(10) 0.31861(10) 0.0141(3) Uani 1 1 d . . . .
C18 C 0.77583(12) 0.88856(10) 0.39335(10) 0.0139(3) Uani 1 1 d . . . .
C1 C 0.61127(13) 0.79526(11) 0.13629(11) 0.0184(3) Uani 1 1 d . . . .
C14 C 0.66624(13) 1.00434(10) 0.42166(10) 0.0158(3) Uani 1 1 d . . . .
H14 H 0.5985 1.0216 0.4204 0.019 Uiso 1 1 calc R . . .
C17 C 0.86334(12) 0.95408(11) 0.42287(11) 0.0170(3) Uani 1 1 d . . . .
H17 H 0.9313 0.9383 0.4224 0.020 Uiso 1 1 calc R . . .
C15 C 0.75421(13) 1.06667(10) 0.45303(11) 0.0175(3) Uani 1 1 d . . . .
H15 H 0.7474 1.1261 0.4745 0.021 Uiso 1 1 calc R . . .
C19 C 0.91257(13) 0.76594(10) 0.34674(12) 0.0199(3) Uani 1 1 d . . . .
C28 C 0.28157(13) 0.98075(11) 0.25305(11) 0.0190(3) Uani 1 1 d . . . .
H28 H 0.2232 1.0108 0.2309 0.023 Uiso 1 1 calc R . . .
C36 C 0.55503(12) 0.84653(11) 0.53460(11) 0.0179(3) Uani 1 1 d . . . .
H36 H 0.5696 0.9087 0.5366 0.021 Uiso 1 1 calc R . . .
C7 C 0.35635(13) 0.66887(11) 0.21788(12) 0.0217(4) Uani 1 1 d . . . .
H7A H 0.3716 0.6938 0.2817 0.033 Uiso 1 1 calc GR . . .
H7B H 0.2809 0.6492 0.1957 0.033 Uiso 1 1 calc GR . . .
H7C H 0.3772 0.7141 0.1835 0.033 Uiso 1 1 calc GR . . .
C16 C 0.85276(13) 1.04099(11) 0.45260(10) 0.0176(3) Uani 1 1 d . . . .
H16 H 0.9134 1.0835 0.4729 0.021 Uiso 1 1 calc R . . .
C26 C 0.45037(13) 0.93687(11) 0.24449(11) 0.0187(3) Uani 1 1 d . . . .
H26 H 0.5070 0.9369 0.2159 0.022 Uiso 1 1 calc R . . .
C6 C 0.66466(14) 0.87935(11) 0.13765(12) 0.0220(4) Uani 1 1 d . . . .
H6 H 0.7202 0.9033 0.1885 0.026 Uiso 1 1 calc R . . .
C30 C 0.36876(12) 0.89216(10) 0.35855(11) 0.0172(3) Uani 1 1 d . . . .
H30 H 0.3692 0.8618 0.4087 0.021 Uiso 1 1 calc R . . .
C29 C 0.28362(13) 0.93622(11) 0.32584(11) 0.0203(3) Uani 1 1 d . . . .
H29 H 0.2264 0.9357 0.3538 0.024 Uiso 1 1 calc R . . .
C27 C 0.36558(13) 0.98120(11) 0.21252(11) 0.0203(3) Uani 1 1 d . . . .
H27 H 0.3649 1.0120 0.1627 0.024 Uiso 1 1 calc R . . .
C8 C 0.37921(15) 0.51698(12) 0.08406(12) 0.0262(4) Uani 1 1 d . . . .
H8A H 0.3987 0.5562 0.0434 0.039 Uiso 1 1 calc GR . . .
H8B H 0.3025 0.5048 0.0712 0.039 Uiso 1 1 calc GR . . .
H8C H 0.4090 0.4613 0.0752 0.039 Uiso 1 1 calc GR . . .
C10 C 0.60386(15) 0.41368(11) 0.18229(12) 0.0246(4) Uani 1 1 d . . . .
H10A H 0.5470 0.3894 0.2070 0.037 Uiso 1 1 calc GR . . .
H10B H 0.6608 0.3763 0.1910 0.037 Uiso 1 1 calc GR . . .
H10C H 0.5770 0.4151 0.1179 0.037 Uiso 1 1 calc GR . . .
C33 C 0.51450(14) 0.66481(12) 0.53020(12) 0.0236(4) Uani 1 1 d . . . .
H33 H 0.5008 0.6027 0.5287 0.028 Uiso 1 1 calc R . . .
C35 C 0.54148(13) 0.81233(12) 0.61101(11) 0.0219(4) Uani 1 1 d . . . .
H35 H 0.5468 0.8512 0.6652 0.026 Uiso 1 1 calc R . . .
C013 C 0.93476(14) 0.02201(11) 0.09740(12) 0.0250(4) Uani 1 1 d . . . .
H01A H 0.9989 0.0280 0.0744 0.030 Uiso 1 1 calc R . . .
H01B H 0.8898 -0.0327 0.0644 0.030 Uiso 1 1 calc R . . .
C014 C 1.06789(15) 0.09389(12) 0.33477(11) 0.0239(4) Uani 1 1 d . . . .
H01C H 1.0881 0.0366 0.3520 0.029 Uiso 1 1 calc R . . .
H01D H 1.0062 0.1072 0.3582 0.029 Uiso 1 1 calc R . . .
C015 C 0.96397(14) 0.01648(11) 0.19603(12) 0.0246(4) Uani 1 1 d . . . .
H01E H 0.9014 0.0196 0.2211 0.030 Uiso 1 1 calc R . . .
H01F H 0.9915 -0.0404 0.2061 0.030 Uiso 1 1 calc R . . .
C016 C 1.15704(14) 0.16543(12) 0.37359(11) 0.0252(4) Uani 1 1 d . . . .
H01G H 1.1817 0.1655 0.4392 0.030 Uiso 1 1 calc R . . .
H01H H 1.2163 0.1552 0.3457 0.030 Uiso 1 1 calc R . . .
C017 C 1.20475(15) 0.31958(13) 0.39016(12) 0.0284(4) Uani 1 1 d . . . .
H01I H 1.2592 0.3142 0.3557 0.034 Uiso 1 1 calc R . . .
H01J H 1.2377 0.3173 0.4541 0.034 Uiso 1 1 calc R . . .
C2 C 0.53272(15) 0.76390(12) 0.05807(12) 0.0271(4) Uani 1 1 d . . . .
H2 H 0.4956 0.7067 0.0528 0.033 Uiso 1 1 calc R . . .
C019 C 1.03794(15) 0.49032(11) 0.17534(13) 0.0279(4) Uani 1 1 d . . . .
H01K H 1.0101 0.5468 0.1643 0.033 Uiso 1 1 calc R . . .
H01L H 1.0956 0.4837 0.1445 0.033 Uiso 1 1 calc R . . .
C01A C 0.90402(16) 0.41878(12) 0.05027(12) 0.0299(4) Uani 1 1 d . . . .
H01M H 0.9545 0.4143 0.0118 0.036 Uiso 1 1 calc R . . .
H01N H 0.8731 0.4748 0.0442 0.036 Uiso 1 1 calc R . . .
C9 C 0.38896(15) 0.49407(12) 0.27810(13) 0.0272(4) Uani 1 1 d . . . .
H9A H 0.4263 0.4418 0.2755 0.041 Uiso 1 1 calc GR . . .
H9B H 0.3131 0.4758 0.2571 0.041 Uiso 1 1 calc GR . . .
H9C H 0.4052 0.5243 0.3403 0.041 Uiso 1 1 calc GR . . .
C20 C 0.98834(14) 0.73160(12) 0.40784(13) 0.0286(4) Uani 1 1 d . . . .
H20 H 0.9727 0.7157 0.4613 0.034 Uiso 1 1 calc R . . .
C3 C 0.50635(16) 0.81266(15) -0.01255(13) 0.0348(5) Uani 1 1 d . . . .
H3 H 0.4521 0.7887 -0.0643 0.042 Uiso 1 1 calc R . . .
C01E C 0.84937(15) 0.10548(12) -0.00939(12) 0.0267(4) Uani 1 1 d . . . .
H01O H 0.8027 0.0521 -0.0435 0.032 Uiso 1 1 calc R . . .
H01P H 0.9124 0.1118 -0.0339 0.032 Uiso 1 1 calc R . . .
C5 C 0.63960(16) 0.92907(12) 0.06771(13) 0.0290(4) Uani 1 1 d . . . .
H5 H 0.6777 0.9856 0.0715 0.035 Uiso 1 1 calc R . . .
C34 C 0.52022(14) 0.72158(12) 0.60851(12) 0.0242(4) Uani 1 1 d . . . .
H34 H 0.5096 0.6985 0.6605 0.029 Uiso 1 1 calc R . . .
C22 C 1.11018(15) 0.74382(12) 0.31523(16) 0.0368(5) Uani 1 1 d . . . .
H22 H 1.1773 0.7365 0.3045 0.044 Uiso 1 1 calc R . . .
C01I C 0.81918(16) 0.34183(12) 0.02141(13) 0.0316(4) Uani 1 1 d . . . .
H01Q H 0.7736 0.3423 0.0643 0.038 Uiso 1 1 calc R . . .
H01R H 0.7751 0.3457 -0.0389 0.038 Uiso 1 1 calc R . . .
C01J C 1.07816(16) 0.49050(12) 0.27415(13) 0.0297(4) Uani 1 1 d . . . .
H01S H 1.1338 0.5409 0.2997 0.036 Uiso 1 1 calc R . . .
H01T H 1.0204 0.4969 0.3048 0.036 Uiso 1 1 calc R . . .
C24 C 0.93828(15) 0.78870(12) 0.26944(14) 0.0310(4) Uani 1 1 d . . . .
H24 H 0.8880 0.8118 0.2266 0.037 Uiso 1 1 calc R . . .
C01L C 0.79304(15) 0.18575(12) -0.01872(13) 0.0289(4) Uani 1 1 d . . . .
H01U H 0.7616 0.1879 -0.0830 0.035 Uiso 1 1 calc R . . .
H01V H 0.7359 0.1834 0.0133 0.035 Uiso 1 1 calc R . . .
C01M C 1.16068(16) 0.40530(13) 0.38109(12) 0.0309(4) Uani 1 1 d . . . .
H01W H 1.1042 0.4096 0.4135 0.037 Uiso 1 1 calc R . . .
H01X H 1.2165 0.4554 0.4077 0.037 Uiso 1 1 calc R . . .
C12 C 0.76598(15) 0.56302(13) 0.19075(15) 0.0346(5) Uani 1 1 d . . . .
H12A H 0.7380 0.5672 0.1271 0.052 Uiso 1 1 calc GR . . .
H12B H 0.8153 0.5187 0.1961 0.052 Uiso 1 1 calc GR . . .
H12C H 0.8026 0.6207 0.2222 0.052 Uiso 1 1 calc GR . . .
C4 C 0.55921(16) 0.89602(13) -0.00732(13) 0.0328(5) Uani 1 1 d . . . .
H4 H 0.5406 0.9302 -0.0546 0.039 Uiso 1 1 calc R . . .
C21 C 1.08650(15) 0.72018(14) 0.39183(15) 0.0366(5) Uani 1 1 d . . . .
H21 H 1.1369 0.6961 0.4338 0.044 Uiso 1 1 calc R . . .
C11 C 0.71152(19) 0.52123(13) 0.36365(13) 0.0392(5) Uani 1 1 d . . . .
H11A H 0.7380 0.5806 0.3971 0.059 Uiso 1 1 calc GR . . .
H11B H 0.7693 0.4847 0.3686 0.059 Uiso 1 1 calc GR . . .
H11C H 0.6566 0.4941 0.3887 0.059 Uiso 1 1 calc GR . . .
C23 C 1.03712(17) 0.77803(14) 0.25388(17) 0.0400(5) Uani 1 1 d . . . .
H23 H 1.0539 0.7944 0.2010 0.048 Uiso 1 1 calc R . . .
C01S C 1.22308(16) 0.18337(15) 0.11857(15) 0.0384(5) Uani 1 1 d . . . .
H01Y H 1.2560 0.1361 0.0896 0.046 Uiso 0.88 1 calc R P A 1
H H 1.2237 0.1731 0.1808 0.046 Uiso 0.88 1 calc R P A 1
H5AA H 1.2089 0.1537 0.1688 0.046 Uiso 0.12 1 calc R P B 2
HA H 1.2460 0.1370 0.0794 0.046 Uiso 0.12 1 calc R P B 2
C01T C 0.74796(17) 0.16115(15) 0.23451(15) 0.0411(5) Uani 1 1 d . . . .
H01Z H 0.7762 0.1110 0.2629 0.049 Uiso 0.88 1 calc R P C 1
HC H 0.7197 0.1414 0.1692 0.049 Uiso 0.88 1 calc R P C 1
H6AA H 0.7814 0.1183 0.2715 0.049 Uiso 0.12 1 calc R P D 2
HB H 0.7417 0.1352 0.1713 0.049 Uiso 0.12 1 calc R P D 2
C01U C 0.72483(18) 0.27097(14) 0.35007(14) 0.0312(5) Uani 0.88 1 d . P E 1
H01 H 0.6946 0.3270 0.3414 0.037 Uiso 0.88 1 calc R P E 1
HF H 0.7225 0.2571 0.4106 0.037 Uiso 0.88 1 calc R P E 1
C01V C 0.6649(2) 0.19514(16) 0.27674(16) 0.0293(5) Uani 0.88 1 d . P E 1
H0AA H 0.6310 0.1483 0.3032 0.035 Uiso 0.88 1 calc R P E 1
HG H 0.6103 0.2171 0.2320 0.035 Uiso 0.88 1 calc R P E 1
C01W C 1.1303(2) 0.23431(16) -0.00426(16) 0.0495(6) Uani 1 1 d . . . .
H1AA H 1.0655 0.2609 -0.0271 0.059 Uiso 0.88 1 calc R P F 1
HH H 1.1439 0.1938 -0.0543 0.059 Uiso 0.88 1 calc R P F 1
H7AA H 1.0959 0.1909 -0.0583 0.059 Uiso 0.12 1 calc R P G 2
HD H 1.2065 0.2376 -0.0015 0.059 Uiso 0.12 1 calc R P G 2
C01X C 0.8317(2) 0.2776(2) 0.3393(2) 0.0652(8) Uani 1 1 d . . . .
HK H 0.8615 0.3404 0.3466 0.078 Uiso 0.88 1 calc R P E 1
H2AA H 0.8766 0.2482 0.3847 0.078 Uiso 0.88 1 calc R P E 1
HE H 0.7607 0.2930 0.3410 0.078 Uiso 0.12 1 calc R P E 2
H8AA H 0.8486 0.2341 0.3813 0.078 Uiso 0.12 1 calc R P E 2
C01Y C 1.2790(2) 0.2758(2) 0.1174(2) 0.0620(9) Uani 0.88 1 d . P H 1
H3AA H 1.2757 0.3177 0.1705 0.074 Uiso 0.88 1 calc R P H 1
HN H 1.3536 0.2729 0.1165 0.074 Uiso 0.88 1 calc R P H 1
C01Z C 1.2191(3) 0.30302(19) 0.0322(2) 0.0640(9) Uani 0.88 1 d . P H 1
H4AA H 1.1942 0.3612 0.0449 0.077 Uiso 0.88 1 calc R P H 1
HO H 1.2639 0.3074 -0.0109 0.077 Uiso 0.88 1 calc R P H 1
C1AA C 0.9010(12) 0.3519(13) 0.3716(12) 0.038(3) Uani 0.12 1 d . P E 2
H1AB H 0.8949 0.3755 0.4319 0.057 Uiso 0.12 1 calc GR P E 2
H1AC H 0.8856 0.3963 0.3315 0.057 Uiso 0.12 1 calc GR P E 2
H1AD H 0.9727 0.3375 0.3749 0.057 Uiso 0.12 1 calc GR P E 2
C3AA C 0.6340(14) 0.1535(16) 0.2447(14) 0.038(3) Uani 0.12 1 d . P E 2
H3AB H 0.6340 0.1707 0.3079 0.057 Uiso 0.12 1 calc GR P E 2
H3AC H 0.6011 0.0922 0.2247 0.057 Uiso 0.12 1 calc GR P E 2
H3AD H 0.5944 0.1926 0.2079 0.057 Uiso 0.12 1 calc GR P E 2
C0AA C 1.3184(19) 0.2354(15) 0.1600(17) 0.057(4) Uani 0.12 1 d . P H 2
H0AB H 1.3305 0.2819 0.1240 0.085 Uiso 0.12 1 calc GR P H 2
H0AC H 1.3757 0.1983 0.1649 0.085 Uiso 0.12 1 calc GR P H 2
H0AD H 1.3160 0.2626 0.2202 0.085 Uiso 0.12 1 calc GR P H 2
C2AA C 1.1024(19) 0.3213(14) -0.0322(16) 0.057(4) Uani 0.12 1 d . P H 2
H2AB H 1.0295 0.3137 -0.0679 0.085 Uiso 0.12 1 calc GR P H 2
H2AC H 1.1493 0.3418 -0.0684 0.085 Uiso 0.12 1 calc GR P H 2
H2AD H 1.1100 0.3651 0.0214 0.085 Uiso 0.12 1 calc GR P H 2

loop_
_atom_site_aniso_label
_atom_site_aniso_U_11
_atom_site_aniso_U_22
_atom_site_aniso_U_33
_atom_site_aniso_U_23
_atom_site_aniso_U_13
_atom_site_aniso_U_12
Fe1 0.01314(11) 0.01197(11) 0.01400(11) 0.00288(8) 0.00306(9) 0.00160(8)
K1 0.01946(18) 0.01627(17) 0.01804(17) 0.00372(13) -0.00130(14) 0.00232(14)
P1 0.00994(19) 0.01243(18) 0.01435(19) 0.00273(15) 0.00285(15) 0.00212(14)
P2 0.01137(19) 0.0145(2) 0.0206(2) 0.00252(16) 0.00194(16) 0.00288(15)
Si1 0.0153(2) 0.0141(2) 0.0181(2) 0.00248(17) 0.00109(17) 0.00013(17)
Si2 0.0204(2) 0.0138(2) 0.0201(2) 0.00017(17) -0.00119(18) 0.00579(18)
O5 0.0206(6) 0.0207(6) 0.0178(6) 0.0058(5) 0.0050(5) 0.0032(5)
O2 0.0257(7) 0.0180(6) 0.0228(6) 0.0067(5) 0.0023(5) 0.0026(5)
O6 0.0208(6) 0.0180(6) 0.0197(6) 0.0005(5) 0.0017(5) 0.0043(5)
O1 0.0224(6) 0.0205(6) 0.0235(6) 0.0026(5) -0.0025(5) 0.0061(5)
O4 0.0199(6) 0.0246(6) 0.0197(6) 0.0042(5) -0.0001(5) 0.0065(5)
O3 0.0261(7) 0.0200(6) 0.0197(6) 0.0003(5) 0.0009(5) 0.0001(5)
N1 0.0154(7) 0.0117(6) 0.0160(7) 0.0021(5) 0.0021(5) 0.0018(5)
O8 0.0337(8) 0.0461(9) 0.0347(8) 0.0131(7) 0.0119(6) 0.0083(7)
O7 0.0433(10) 0.0514(10) 0.0569(10) -0.0114(8) 0.0202(8) -0.0091(8)
C32 0.0188(8) 0.0178(8) 0.0178(8) 0.0037(6) 0.0032(7) 0.0026(6)
C31 0.0090(7) 0.0177(8) 0.0174(8) 0.0049(6) 0.0031(6) 0.0027(6)
C13 0.0116(7) 0.0149(7) 0.0120(7) 0.0039(6) 0.0027(6) 0.0010(6)
C25 0.0117(7) 0.0119(7) 0.0172(8) -0.0004(6) 0.0014(6) 0.0015(6)
C18 0.0138(8) 0.0164(8) 0.0113(7) 0.0038(6) 0.0017(6) 0.0032(6)
C1 0.0216(9) 0.0193(8) 0.0181(8) 0.0050(6) 0.0098(7) 0.0065(7)
C14 0.0162(8) 0.0157(8) 0.0172(8) 0.0043(6) 0.0057(6) 0.0033(6)
C17 0.0125(8) 0.0199(8) 0.0182(8) 0.0046(6) 0.0022(6) 0.0014(6)
C15 0.0222(9) 0.0136(8) 0.0178(8) 0.0027(6) 0.0072(7) 0.0018(6)
C19 0.0129(8) 0.0141(8) 0.0304(9) -0.0020(7) 0.0028(7) 0.0022(6)
C28 0.0145(8) 0.0184(8) 0.0216(8) 0.0006(7) -0.0004(7) 0.0056(6)
C36 0.0151(8) 0.0183(8) 0.0205(8) 0.0024(6) 0.0048(6) 0.0026(6)
C7 0.0138(8) 0.0223(9) 0.0261(9) 0.0013(7) 0.0002(7) 0.0018(7)
C16 0.0165(8) 0.0183(8) 0.0158(8) 0.0035(6) 0.0010(6) -0.0037(6)
C26 0.0159(8) 0.0224(8) 0.0198(8) 0.0049(7) 0.0065(7) 0.0045(7)
C6 0.0234(9) 0.0208(8) 0.0247(9) 0.0044(7) 0.0112(7) 0.0034(7)
C30 0.0156(8) 0.0170(8) 0.0195(8) 0.0034(6) 0.0045(6) 0.0021(6)
C29 0.0137(8) 0.0235(9) 0.0242(9) 0.0021(7) 0.0062(7) 0.0041(7)
C27 0.0214(9) 0.0213(8) 0.0189(8) 0.0074(7) 0.0029(7) 0.0054(7)
C8 0.0257(10) 0.0228(9) 0.0245(9) -0.0006(7) -0.0033(7) 0.0027(7)
C10 0.0299(10) 0.0170(8) 0.0247(9) 0.0006(7) 0.0023(8) 0.0065(7)
C33 0.0260(9) 0.0193(8) 0.0268(9) 0.0090(7) 0.0064(7) 0.0024(7)
C35 0.0201(9) 0.0283(9) 0.0183(8) 0.0016(7) 0.0073(7) 0.0042(7)
C013 0.0263(10) 0.0151(8) 0.0306(10) -0.0015(7) 0.0031(8) 0.0034(7)
C014 0.0318(10) 0.0263(9) 0.0190(8) 0.0112(7) 0.0098(7) 0.0123(8)
C015 0.0256(9) 0.0151(8) 0.0338(10) 0.0070(7) 0.0069(8) 0.0026(7)
C016 0.0280(10) 0.0327(10) 0.0155(8) 0.0063(7) 0.0008(7) 0.0146(8)
C017 0.0234(9) 0.0375(11) 0.0191(9) 0.0030(8) -0.0034(7) 0.0001(8)
C2 0.0332(10) 0.0273(10) 0.0207(9) 0.0071(7) 0.0063(8) -0.0011(8)
C019 0.0322(10) 0.0164(8) 0.0354(10) 0.0069(7) 0.0077(8) 0.0015(7)
C01A 0.0400(11) 0.0246(9) 0.0248(9) 0.0100(8) 0.0006(8) 0.0120(8)
C9 0.0252(10) 0.0242(9) 0.0321(10) 0.0073(8) 0.0076(8) -0.0032(7)
C20 0.0209(9) 0.0307(10) 0.0291(10) -0.0037(8) -0.0018(8) 0.0087(8)
C3 0.0342(11) 0.0496(13) 0.0209(9) 0.0134(9) 0.0032(8) 0.0048(9)
C01E 0.0304(10) 0.0244(9) 0.0194(9) -0.0023(7) -0.0022(7) 0.0016(8)
C5 0.0374(11) 0.0211(9) 0.0384(11) 0.0134(8) 0.0230(9) 0.0070(8)
C34 0.0247(9) 0.0319(10) 0.0208(9) 0.0125(7) 0.0097(7) 0.0064(8)
C22 0.0155(9) 0.0227(10) 0.0691(15) -0.0085(10) 0.0124(9) 0.0014(7)
C01I 0.0322(11) 0.0285(10) 0.0286(10) 0.0038(8) -0.0078(8) 0.0138(8)
C01J 0.0349(11) 0.0181(9) 0.0328(10) -0.0009(8) 0.0051(8) 0.0007(8)
C24 0.0242(10) 0.0266(10) 0.0484(12) 0.0146(9) 0.0153(9) 0.0074(8)
C01L 0.0249(10) 0.0302(10) 0.0244(9) 0.0022(8) -0.0073(8) 0.0019(8)
C01M 0.0363(11) 0.0303(10) 0.0190(9) -0.0020(8) -0.0011(8) -0.0044(8)
C12 0.0240(10) 0.0242(10) 0.0539(13) -0.0082(9) 0.0124(9) 0.0054(8)
C4 0.0391(12) 0.0394(11) 0.0317(11) 0.0235(9) 0.0182(9) 0.0175(9)
C21 0.0197(10) 0.0365(11) 0.0462(12) -0.0075(9) -0.0035(9) 0.0120(8)
C11 0.0573(14) 0.0218(10) 0.0283(10) 0.0013(8) -0.0133(10) 0.0159(9)
C23 0.0343(12) 0.0305(11) 0.0647(15) 0.0121(10) 0.0289(11) 0.0036(9)
C01S 0.0295(11) 0.0511(13) 0.0369(12) 0.0093(10) 0.0100(9) 0.0082(10)
C01T 0.0349(12) 0.0454(13) 0.0418(12) -0.0069(10) 0.0154(10) 0.0014(10)
C01U 0.0437(14) 0.0267(11) 0.0266(11) 0.0076(9) 0.0111(10) 0.0118(10)
C01V 0.0329(14) 0.0308(13) 0.0290(13) 0.0114(10) 0.0110(11) 0.0098(10)
C01W 0.0706(17) 0.0418(13) 0.0432(13) 0.0170(11) 0.0203(12) 0.0130(12)
C01X 0.0376(14) 0.0708(18) 0.0705(18) -0.0316(15) 0.0015(13) 0.0053(13)
C01Y 0.0401(17) 0.056(2) 0.077(2) -0.0245(17) 0.0151(16) -0.0165(15)
C01Z 0.076(2) 0.0381(16) 0.083(2) 0.0154(15) 0.0339(19) -0.0111(15)
C1AA 0.017(6) 0.063(9) 0.038(7) 0.021(7) 0.008(5) 0.006(6)
C3AA 0.017(6) 0.063(9) 0.038(7) 0.021(7) 0.008(5) 0.006(6)
C0AA 0.063(11) 0.048(9) 0.065(11) 0.002(8) 0.028(9) 0.011(8)
C2AA 0.063(11) 0.048(9) 0.065(11) 0.002(8) 0.028(9) 0.011(8)

loop_
_atom_type_symbol
_atom_type_description
_atom_type_scat_dispersion_real
_atom_type_scat_dispersion_imag
_atom_type_scat_source
C C 0.0033 0.0016 'International Tables Vol C Tables 4.2.6.8 and 6.1.1.4'
H H 0.0000 0.0000 'International Tables Vol C Tables 4.2.6.8 and 6.1.1.4'
Fe Fe 0.3463 0.8444 'International Tables Vol C Tables 4.2.6.8 and 6.1.1.4'
K K 0.2009 0.2494 'International Tables Vol C Tables 4.2.6.8 and 6.1.1.4'
N N 0.0061 0.0033 'International Tables Vol C Tables 4.2.6.8 and 6.1.1.4'
O O 0.0106 0.0060 'International Tables Vol C Tables 4.2.6.8 and 6.1.1.4'
P P 0.1023 0.0942 'International Tables Vol C Tables 4.2.6.8 and 6.1.1.4'
Si Si 0.0817 0.0704 'International Tables Vol C Tables 4.2.6.8 and 6.1.1.4'

loop_
_geom_angle_atom_site_label_1
_geom_angle_atom_site_label_2
_geom_angle_atom_site_label_3
_geom_angle
P2 Fe1 P1 77.317(15)
N1 Fe1 P1 114.47(4)
N1 Fe1 P2 115.16(4)
N1 Fe1 C1 120.75(6)
C1 Fe1 P1 101.15(5)
C1 Fe1 P2 117.92(5)
O5 K1 O6 61.28(3)
O5 K1 O3 119.26(4)
O5 K1 O8 77.46(4)
O2 K1 O5 176.46(4)
O2 K1 O6 120.72(4)
O2 K1 O3 58.70(3)
O2 K1 O8 105.75(4)
O6 K1 O3 179.18(4)
O1 K1 O5 121.52(4)
O1 K1 O2 61.05(3)
O1 K1 O6 61.09(3)
O1 K1 O3 118.49(4)
O1 K1 O8 79.19(4)
O4 K1 O5 60.98(3)
O4 K1 O2 116.26(4)
O4 K1 O6 120.49(4)
O4 K1 O1 175.39(4)
O4 K1 O3 59.88(3)
O4 K1 O8 105.34(4)
O8 K1 O6 74.85(4)
O8 K1 O3 105.83(4)
O7 K1 O5 87.16(5)
O7 K1 O2 90.59(5)
O7 K1 O6 75.25(4)
O7 K1 O1 87.52(5)
O7 K1 O4 88.78(5)
O7 K1 O3 104.09(4)
O7 K1 O8 150.07(5)
C31 P1 Fe1 116.48(5)
C13 P1 Fe1 102.55(5)
C13 P1 C31 103.33(7)
C13 P1 C25 103.33(7)
C25 P1 Fe1 123.90(5)
C25 P1 C31 104.52(7)
C18 P2 Fe1 101.24(5)
C18 P2 C19 103.06(7)
C19 P2 Fe1 119.96(6)
N1 Si1 C7 112.27(7)
N1 Si1 C8 113.43(8)
N1 Si1 C9 112.87(8)
C7 Si1 C9 104.43(8)
C8 Si1 C7 105.95(8)
C8 Si1 C9 107.23(8)
N1 Si2 C10 114.43(7)
N1 Si2 C12 111.83(8)
N1 Si2 C11 110.79(8)
C12 Si2 C10 103.67(8)
C12 Si2 C11 108.51(11)
C11 Si2 C10 107.19(8)
C014 O5 K1 111.80(9)
C015 O5 K1 114.48(9)
C015 O5 C014 112.36(13)
C019 O2 K1 117.44(10)
C01A O2 K1 115.02(10)
C01A O2 C019 112.50(13)
C013 O6 K1 110.49(9)
C01E O6 K1 111.11(9)
C01E O6 C013 111.62(13)
C01I O1 K1 111.33(10)
C01I O1 C01L 112.50(13)
C01L O1 K1 114.89(10)
C016 O4 K1 115.78(9)
C017 O4 K1 115.71(10)
C017 O4 C016 111.22(13)
C01J O3 K1 117.32(10)
C01J O3 C01M 111.81(13)
C01M O3 K1 115.50(10)
Si1 N1 Fe1 122.58(7)
Si1 N1 Si2 124.11(8)
Si2 N1 Fe1 113.16(7)
C01S O8 K1 109.03(11)
C01S O8 C01W 106.21(17)
C01W O8 K1 118.99(13)
C01T O7 K1 128.72(12)
C01T O7 C01X 105.70(18)
C01X O7 K1 118.56(14)
C31 C32 H32 119.9
C33 C32 H32 119.9
C33 C32 C31 120.23(15)
C32 C31 P1 118.23(12)
C32 C31 C36 119.39(15)
C36 C31 P1 122.35(12)
C18 C13 P1 115.34(11)
C14 C13 P1 123.74(12)
C14 C13 C18 120.91(14)
C26 C25 P1 117.27(12)
C30 C25 P1 124.06(12)
C30 C25 C26 118.52(14)
C13 C18 P2 117.40(11)
C17 C18 P2 125.53(12)
C17 C18 C13 116.78(14)
C6 C1 Fe1 124.50(13)
C2 C1 Fe1 119.94(12)
C2 C1 C6 114.93(15)
C13 C14 H14 119.6
C15 C14 C13 120.89(15)
C15 C14 H14 119.6
C18 C17 H17 119.2
C16 C17 C18 121.64(15)
C16 C17 H17 119.2
C14 C15 H15 120.5
C14 C15 C16 119.01(15)
C16 C15 H15 120.5
C20 C19 P2 118.75(14)
C24 C19 P2 123.23(13)
C24 C19 C20 117.84(16)
C29 C28 H28 120.3
C29 C28 C27 119.43(15)
C27 C28 H28 120.3
C31 C36 H36 120.0
C35 C36 C31 120.02(15)
C35 C36 H36 120.0
Si1 C7 H7A 109.5
Si1 C7 H7B 109.5
Si1 C7 H7C 109.5
H7A C7 H7B 109.5
H7A C7 H7C 109.5
H7B C7 H7C 109.5
C17 C16 C15 120.71(15)
C17 C16 H16 119.6
C15 C16 H16 119.6
C25 C26 H26 119.7
C27 C26 C25 120.57(15)
C27 C26 H26 119.7
C1 C6 H6 118.6
C5 C6 C1 122.84(17)
C5 C6 H6 118.6
C25 C30 H30 119.7
C29 C30 C25 120.66(15)
C29 C30 H30 119.7
C28 C29 C30 120.50(15)
C28 C29 H29 119.7
C30 C29 H29 119.7
C28 C27 H27 119.8
C26 C27 C28 120.31(15)
C26 C27 H27 119.8
Si1 C8 H8A 109.5
Si1 C8 H8B 109.5
Si1 C8 H8C 109.5
H8A C8 H8B 109.5
H8A C8 H8C 109.5
H8B C8 H8C 109.5
Si2 C10 H10A 109.5
Si2 C10 H10B 109.5
Si2 C10 H10C 109.5
H10A C10 H10B 109.5
H10A C10 H10C 109.5
H10B C10 H10C 109.5
C32 C33 H33 119.9
C34 C33 C32 120.12(16)
C34 C33 H33 119.9
C36 C35 H35 119.9
C34 C35 C36 120.23(16)
C34 C35 H35 119.9
O6 C013 H01A 109.9
O6 C013 H01B 109.9
O6 C013 C015 108.99(14)
H01A C013 H01B 108.3
C015 C013 H01A 109.9
C015 C013 H01B 109.9
O5 C014 H01C 110.0
O5 C014 H01D 110.0
O5 C014 C016 108.63(14)
H01C C014 H01D 108.3
C016 C014 H01C 110.0
C016 C014 H01D 110.0
O5 C015 C013 108.28(14)
O5 C015 H01E 110.0
O5 C015 H01F 110.0
C013 C015 H01E 110.0
C013 C015 H01F 110.0
H01E C015 H01F 108.4
O4 C016 C014 108.67(14)
O4 C016 H01G 110.0
O4 C016 H01H 110.0
C014 C016 H01G 110.0
C014 C016 H01H 110.0
H01G C016 H01H 108.3
O4 C017 H01I 109.9
O4 C017 H01J 109.9
O4 C017 C01M 108.89(15)
H01I C017 H01J 108.3
C01M C017 H01I 109.9
C01M C017 H01J 109.9
C1 C2 H2 118.5
C3 C2 C1 123.08(17)
C3 C2 H2 118.5
O2 C019 H01K 110.1
O2 C019 H01L 110.1
O2 C019 C01J 108.21(14)
H01K C019 H01L 108.4
C01J C019 H01K 110.1
C01J C019 H01L 110.1
O2 C01A H01M 110.0
O2 C01A H01N 110.0
O2 C01A C01I 108.66(15)
H01M C01A H01N 108.3
C01I C01A H01M 110.0
C01I C01A H01N 110.0
Si1 C9 H9A 109.5
Si1 C9 H9B 109.5
Si1 C9 H9C 109.5
H9A C9 H9B 109.5
H9A C9 H9C 109.5
H9B C9 H9C 109.5
C19 C20 H20 119.4
C21 C20 C19 121.22(19)
C21 C20 H20 119.4
C2 C3 H3 120.0
C4 C3 C2 119.98(19)
C4 C3 H3 120.0
O6 C01E H01O 110.0
O6 C01E H01P 110.0
O6 C01E C01L 108.60(14)
H01O C01E H01P 108.4
C01L C01E H01O 110.0
C01L C01E H01P 110.0
C6 C5 H5 120.0
C4 C5 C6 119.98(17)
C4 C5 H5 120.0
C33 C34 C35 119.96(16)
C33 C34 H34 120.0
C35 C34 H34 120.0
C21 C22 H22 119.9
C21 C22 C23 120.29(18)
C23 C22 H22 119.9
O1 C01I C01A 108.44(15)
O1 C01I H01Q 110.0
O1 C01I H01R 110.0
C01A C01I H01Q 110.0
C01A C01I H01R 110.0
H01Q C01I H01R 108.4
O3 C01J C019 108.73(15)
O3 C01J H01S 109.9
O3 C01J H01T 109.9
C019 C01J H01S 109.9
C019 C01J H01T 109.9
H01S C01J H01T 108.3
C19 C24 H24 119.6
C19 C24 C23 120.88(19)
C23 C24 H24 119.6
O1 C01L C01E 108.28(14)
O1 C01L H01U 110.0
O1 C01L H01V 110.0
C01E C01L H01U 110.0
C01E C01L H01V 110.0
H01U C01L H01V 108.4
O3 C01M C017 108.85(15)
O3 C01M H01W 109.9
O3 C01M H01X 109.9
C017 C01M H01W 109.9
C017 C01M H01X 109.9
H01W C01M H01X 108.3
Si2 C12 H12A 109.5
Si2 C12 H12B 109.5
Si2 C12 H12C 109.5
H12A C12 H12B 109.5
H12A C12 H12C 109.5
H12B C12 H12C 109.5
C3 C4 C5 119.15(17)
C3 C4 H4 120.4
C5 C4 H4 120.4
C20 C21 H21 120.1
C22 C21 C20 119.76(19)
C22 C21 H21 120.1
Si2 C11 H11A 109.5
Si2 C11 H11B 109.5
Si2 C11 H11C 109.5
H11A C11 H11B 109.5
H11A C11 H11C 109.5
H11B C11 H11C 109.5
C22 C23 C24 120.0(2)
C22 C23 H23 120.0
C24 C23 H23 120.0
O8 C01S H01Y 111.3
O8 C01S H 111.3
O8 C01S H5AA 101.3
O8 C01S HA 101.3
O8 C01S C01Y 102.3(2)
H01Y C01S H 109.2
H5AA C01S HA 104.6
C01Y C01S H01Y 111.3
C01Y C01S H 111.3
C0AA C01S O8 142.6(11)
C0AA C01S H5AA 101.3
C0AA C01S HA 101.3
O7 C01T H01Z 110.9
O7 C01T HC 110.9
O7 C01T H6AA 104.3
O7 C01T HB 104.3
O7 C01T C01V 104.20(18)
O7 C01T C3AA 131.8(9)
H01Z C01T HC 108.9
H6AA C01T HB 105.6
C01V C01T H01Z 110.9
C01V C01T HC 110.9
C3AA C01T H6AA 104.3
C3AA C01T HB 104.3
H01 C01U HF 108.9
C01V C01U H01 110.8
C01V C01U HF 110.8
C01X C01U H01 110.8
C01X C01U HF 110.8
C01X C01U C01V 104.55(19)
C01T C01V C01U 104.1(2)
C01T C01V H0AA 110.9
C01T C01V HG 110.9
C01U C01V H0AA 110.9
C01U C01V HG 110.9
H0AA C01V HG 109.0
O8 C01W H1AA 110.5
O8 C01W HH 110.5
O8 C01W H7AA 103.3
O8 C01W HD 103.3
O8 C01W C01Z 106.1(2)
O8 C01W C2AA 135.6(9)
H1AA C01W HH 108.7
H7AA C01W HD 105.2
C01Z C01W H1AA 110.5
C01Z C01W HH 110.5
C2AA C01W H7AA 103.3
C2AA C01W HD 103.3
O7 C01X C01U 106.53(19)
O7 C01X HK 110.4
O7 C01X H2AA 110.4
O7 C01X HE 107.8
O7 C01X H8AA 107.8
C01U C01X HK 110.4
C01U C01X H2AA 110.4
HK C01X H2AA 108.6
HE C01X H8AA 107.1
C1AA C01X O7 118.0(8)
C1AA C01X HE 107.8
C1AA C01X H8AA 107.8
C01S C01Y H3AA 111.0
C01S C01Y HN 111.0
H3AA C01Y HN 109.0
C01Z C01Y C01S 103.9(2)
C01Z C01Y H3AA 111.0
C01Z C01Y HN 111.0
C01W C01Z C01Y 105.9(2)
C01W C01Z H4AA 110.6
C01W C01Z HO 110.6
C01Y C01Z H4AA 110.6
C01Y C01Z HO 110.6
H4AA C01Z HO 108.7
C01X C1AA H1AB 109.5
C01X C1AA H1AC 109.5
C01X C1AA H1AD 109.5
H1AB C1AA H1AC 109.5
H1AB C1AA H1AD 109.5
H1AC C1AA H1AD 109.5
C01T C3AA H3AB 109.5
C01T C3AA H3AC 109.5
C01T C3AA H3AD 109.5
H3AB C3AA H3AC 109.5
H3AB C3AA H3AD 109.5
H3AC C3AA H3AD 109.5
C01S C0AA H0AB 109.5
C01S C0AA H0AC 109.5
C01S C0AA H0AD 109.5
H0AB C0AA H0AC 109.5
H0AB C0AA H0AD 109.5
H0AC C0AA H0AD 109.5
C01W C2AA H2AB 109.5
C01W C2AA H2AC 109.5
C01W C2AA H2AD 109.5
H2AB C2AA H2AC 109.5
H2AB C2AA H2AD 109.5
H2AC C2AA H2AD 109.5

loop_
_geom_bond_atom_site_label_1
_geom_bond_atom_site_label_2
_geom_bond_distance
Fe1 P1 2.4557(5)
Fe1 P2 2.4096(5)
Fe1 N1 1.9885(13)
Fe1 C1 2.0680(16)
K1 O5 2.7951(12)
K1 O2 2.7936(12)
K1 O6 2.8085(12)
K1 O1 2.7863(12)
K1 O4 2.7711(12)
K1 O3 2.8392(12)
K1 O8 2.8000(14)
K1 O7 2.7104(16)
P1 C31 1.8357(16)
P1 C13 1.8189(15)
P1 C25 1.8280(16)
P2 C18 1.8153(16)
P2 C19 1.8366(17)
Si1 N1 1.7007(14)
Si1 C7 1.8807(17)
Si1 C8 1.8804(18)
Si1 C9 1.8885(18)
Si2 N1 1.7103(13)
Si2 C10 1.8876(17)
Si2 C12 1.871(2)
Si2 C11 1.8796(19)
O5 C014 1.4268(19)
O5 C015 1.424(2)
O2 C019 1.425(2)
O2 C01A 1.424(2)
O6 C013 1.425(2)
O6 C01E 1.423(2)
O1 C01I 1.424(2)
O1 C01L 1.427(2)
O4 C016 1.430(2)
O4 C017 1.426(2)
O3 C01J 1.424(2)
O3 C01M 1.429(2)
O8 C01S 1.419(2)
O8 C01W 1.426(3)
O7 C01T 1.412(3)
O7 C01X 1.432(3)
C32 H32 0.9500
C32 C31 1.393(2)
C32 C33 1.391(2)
C31 C36 1.396(2)
C13 C18 1.419(2)
C13 C14 1.394(2)
C25 C26 1.401(2)
C25 C30 1.391(2)
C18 C17 1.408(2)
C1 C6 1.407(2)
C1 C2 1.398(2)
C14 H14 0.9500
C14 C15 1.385(2)
C17 H17 0.9500
C17 C16 1.385(2)
C15 H15 0.9500
C15 C16 1.392(2)
C19 C20 1.396(2)
C19 C24 1.388(3)
C28 H28 0.9500
C28 C29 1.381(2)
C28 C27 1.390(2)
C36 H36 0.9500
C36 C35 1.389(2)
C7 H7A 0.9800
C7 H7B 0.9800
C7 H7C 0.9800
C16 H16 0.9500
C26 H26 0.9500
C26 C27 1.386(2)
C6 H6 0.9500
C6 C5 1.393(2)
C30 H30 0.9500
C30 C29 1.389(2)
C29 H29 0.9500
C27 H27 0.9500
C8 H8A 0.9800
C8 H8B 0.9800
C8 H8C 0.9800
C10 H10A 0.9800
C10 H10B 0.9800
C10 H10C 0.9800
C33 H33 0.9500
C33 C34 1.383(3)
C35 H35 0.9500
C35 C34 1.388(3)
C013 H01A 0.9900
C013 H01B 0.9900
C013 C015 1.498(3)
C014 H01C 0.9900
C014 H01D 0.9900
C014 C016 1.491(3)
C015 H01E 0.9900
C015 H01F 0.9900
C016 H01G 0.9900
C016 H01H 0.9900
C017 H01I 0.9900
C017 H01J 0.9900
C017 C01M 1.494(3)
C2 H2 0.9500
C2 C3 1.394(3)
C019 H01K 0.9900
C019 H01L 0.9900
C019 C01J 1.495(3)
C01A H01M 0.9900
C01A H01N 0.9900
C01A C01I 1.498(3)
C9 H9A 0.9800
C9 H9B 0.9800
C9 H9C 0.9800
C20 H20 0.9500
C20 C21 1.393(3)
C3 H3 0.9500
C3 C4 1.383(3)
C01E H01O 0.9900
C01E H01P 0.9900
C01E C01L 1.499(3)
C5 H5 0.9500
C5 C4 1.384(3)
C34 H34 0.9500
C22 H22 0.9500
C22 C21 1.372(3)
C22 C23 1.376(3)
C01I H01Q 0.9900
C01I H01R 0.9900
C01J H01S 0.9900
C01J H01T 0.9900
C24 H24 0.9500
C24 C23 1.397(3)
C01L H01U 0.9900
C01L H01V 0.9900
C01M H01W 0.9900
C01M H01X 0.9900
C12 H12A 0.9800
C12 H12B 0.9800
C12 H12C 0.9800
C4 H4 0.9500
C21 H21 0.9500
C11 H11A 0.9800
C11 H11B 0.9800
C11 H11C 0.9800
C23 H23 0.9500
C01S H01Y 0.9900
C01S H 0.9900
C01S H5AA 0.9900
C01S HA 0.9900
C01S C01Y 1.541(4)
C01S C0AA 1.40(2)
C01T H01Z 0.9900
C01T HC 0.9900
C01T H6AA 0.9900
C01T HB 0.9900
C01T C01V 1.497(3)
C01T C3AA 1.540(18)
C01U H01 0.9900
C01U HF 0.9900
C01U C01V 1.536(3)
C01U C01X 1.451(3)
C01V H0AA 0.9900
C01V HG 0.9900
C01W H1AA 0.9900
C01W HH 0.9900
C01W H7AA 0.9900
C01W HD 0.9900
C01W C01Z 1.457(4)
C01W C2AA 1.50(2)
C01X HK 0.9900
C01X H2AA 0.9900
C01X HE 0.9900
C01X H8AA 0.9900
C01X C1AA 1.358(18)
C01Y H3AA 0.9900
C01Y HN 0.9900
C01Y C01Z 1.499(5)
C01Z H4AA 0.9900
C01Z HO 0.9900
C1AA H1AB 0.9800
C1AA H1AC 0.9800
C1AA H1AD 0.9800
C3AA H3AB 0.9800
C3AA H3AC 0.9800
C3AA H3AD 0.9800
C0AA H0AB 0.9800
C0AA H0AC 0.9800
C0AA H0AD 0.9800
C2AA H2AB 0.9800
C2AA H2AC 0.9800
C2AA H2AD 0.9800
